data_2100259
loop_
_publ_author_name
'Redhammer, G. J.'
'Tippelt, G.'
'Merz, M.'
'Roth, G.'
'Treutmann, W.'
'Amthauer, G.'

_publ_section_title
;
 Structure of the clinopyroxene-type compound CaCuGe~2~O~6~ between 15
 and 800K
;
_journal_coeditor_code WS5021
_journal_issue 4
_journal_name_full 'Acta Crystallographica Section B'
_journal_page_first 367
_journal_page_last 380
_journal_paper_doi 10.1107/S0108768105013455
_journal_volume 61
_journal_year 2005
_chemical_formula_moiety 'Ca Cu Ge2 O6'
_chemical_formula_sum 'Ca Cu Ge2 O6'
_chemical_formula_weight 344.8
_space_group_IT_number 15
_symmetry_cell_setting monoclinic
_symmetry_space_group_name_Hall '-C 2yc'
_symmetry_space_group_name_H-M 'C 1 2/c 1'
_audit_creation_method 'WinGX routine CIF_UPDATE'
_cell_angle_alpha 90
_cell_angle_beta 107.074(10)
_cell_angle_gamma 90
_cell_formula_units_Z 4
_cell_length_a 10.2430(12)
_cell_length_b 9.1821(8)
_cell_length_c 5.4015(8)
_cell_measurement_reflns_used 1974
_cell_measurement_temperature 763(2)
_cell_measurement_theta_max 27.8
_cell_measurement_theta_min 3.03
_cell_volume 485.63(10)
_computing_cell_refinement 'Stoe X-Area (Stoe & Cie, 1998)'
_computing_data_collection 'Stoe X-Area (Stoe & Cie, 1998)'
_computing_data_reduction 'Stoe X-Area (Stoe & Cie, 1998)'
_computing_molecular_graphics 'Diamond 2.0e (Berndt & Brandenburg, 1996)'
_computing_publication_material 'WinGX 1.64.05 (Farrugia, 1999)'
_computing_structure_refinement 'SHELXL-97 (Sheldrick, 1997)'
_computing_structure_solution 'SHELXS-97 (Sheldrick, 1997)'
_diffrn_ambient_temperature 873
_diffrn_detector_area_resol_mean 6.67
_diffrn_measured_fraction_theta_full 0.875
_diffrn_measured_fraction_theta_max 0.875
_diffrn_measurement_device '1-circle goniometer'
_diffrn_measurement_device_type 'STOE IPDS 1'
_diffrn_measurement_method 'rotation method'
_diffrn_radiation_monochromator 'plane graphite'
_diffrn_radiation_type 'Mo K\a'
_diffrn_radiation_wavelength 0.71073
_diffrn_reflns_av_R_equivalents 0.0427
_diffrn_reflns_limit_h_max 13
_diffrn_reflns_limit_h_min -13
_diffrn_reflns_limit_k_max 12
_diffrn_reflns_limit_k_min -12
_diffrn_reflns_limit_l_max 6
_diffrn_reflns_limit_l_min -6
_diffrn_reflns_number 2188
_diffrn_reflns_theta_full 28.16
_diffrn_reflns_theta_max 28.16
_diffrn_reflns_theta_min 3.04
_diffrn_standards_decay_% 0
_diffrn_standards_interval_count 0
_diffrn_standards_interval_time 0
_diffrn_standards_number 0
_exptl_absorpt_coefficient_mu 17.647
_exptl_absorpt_correction_T_max 0.170
_exptl_absorpt_correction_T_min 0.104
_exptl_absorpt_correction_type empirical
_exptl_crystal_colour 'pale green'
_exptl_crystal_density_diffrn 4.716
_exptl_crystal_density_method 'not measured'
_exptl_crystal_description cuboid
_exptl_crystal_F_000 644
_exptl_crystal_size_max 0.14
_exptl_crystal_size_mid 0.13
_exptl_crystal_size_min 0.10
_refine_diff_density_max 0.746
_refine_diff_density_min -0.798
_refine_ls_extinction_coef 0.0054(6)
_refine_ls_extinction_expression Fc^*^=kFc[1+0.001xFc^2^\l^3^/sin(2\q)]^-1/4^
_refine_ls_extinction_method SHELXL
_refine_ls_goodness_of_fit_ref 1.065
_refine_ls_hydrogen_treatment mixed
_refine_ls_matrix_type full
_refine_ls_number_parameters 48
_refine_ls_number_reflns 523
_refine_ls_number_restraints 0
_refine_ls_restrained_S_all 1.065
_refine_ls_R_factor_gt 0.0317
_refine_ls_shift/su_max 0
_refine_ls_structure_factor_coef Fsqd
_refine_ls_weighting_details 'calc w=1/[\s^2^(Fo^2^)+(0.0367P)^2^+0.0000P] where P=(Fo^2^+2Fc^2^)/3'
_refine_ls_weighting_scheme calc
_refine_ls_wR_factor_ref 0.0711
_reflns_number_gt 398
_reflns_number_total 523
_reflns_threshold_expression >2sigma(I)
_cod_data_source_file ws5021.cif
_cod_data_source_block cacu_763K
_cod_original_sg_symbol_H-M 'C 2/c'
_cod_database_code 2100259

loop_
_symmetry_equiv_pos_as_xyz
'x, y, z'
'-x, y, -z+1/2'
'x+1/2, y+1/2, z'
'-x+1/2, y+1/2, -z+1/2'
'-x, -y, -z'
'x, -y, z-1/2'
'-x+1/2, -y+1/2, -z'
'x+1/2, -y+1/2, z-1/2'

loop_
_atom_site_label
_atom_site_fract_x
_atom_site_fract_y
_atom_site_fract_z
_atom_site_U_iso_or_equiv
_atom_site_adp_type
_atom_site_calc_flag
_atom_site_refinement_flags
_atom_site_occupancy
_atom_site_disorder_assembly
_atom_site_disorder_group
_atom_site_type_symbol
Ca 0 0.3006(2) 0.25 0.0244(5) Uani d S 1 . . Ca
Cu 0 0.90627(12) 0.25 0.0187(3) Uani d S 1 . . Cu
Ge 0.28312(6) 0.09730(6) 0.21289(13) 0.0161(2) Uani d . 1 . . Ge
O1 0.1062(4) 0.0915(5) 0.1198(9) 0.0219(10) Uani d . 1 . . O
O2 0.3588(5) 0.2586(5) 0.3323(10) 0.0336(13) Uani d . 1 . . O
O3 0.3560(4) 0.0259(5) -0.0209(9) 0.0225(10) Uani d . 1 . . O

loop_
_atom_site_aniso_label
_atom_site_aniso_U_11
_atom_site_aniso_U_22
_atom_site_aniso_U_33
_atom_site_aniso_U_12
_atom_site_aniso_U_13
_atom_site_aniso_U_23
Ca 0.0289(9) 0.0207(9) 0.0216(10) 0 0.0045(8) 0
Cu 0.0175(5) 0.0215(5) 0.0149(6) 0 0.0013(4) 0
Ge 0.0132(3) 0.0188(3) 0.0155(4) 0.0011(3) 0.0030(2) -0.0012(3)
O1 0.0167(19) 0.032(2) 0.015(2) 0.0046(19) 0.0023(17) 0.002(2)
O2 0.044(3) 0.025(3) 0.029(3) -0.007(2) 0.006(2) -0.006(2)
O3 0.018(2) 0.032(3) 0.017(2) -0.0006(17) 0.0044(19) -0.0084(19)

loop_
_atom_type_symbol
_atom_type_description
_atom_type_scat_dispersion_real
_atom_type_scat_dispersion_imag
_atom_type_scat_source
O O 0.0106 0.006 'International Tables Vol C Tables 4.2.6.8 and 6.1.1.4'
Ca Ca 0.2262 0.3064 'International Tables Vol C Tables 4.2.6.8 and 6.1.1.4'
Cu Cu 0.3201 1.2651 'International Tables Vol C Tables 4.2.6.8 and 6.1.1.4'
Ge Ge 0.1547 1.8001 'International Tables Vol C Tables 4.2.6.8 and 6.1.1.4'

loop_
_geom_angle_atom_site_label_1
_geom_angle_atom_site_label_2
_geom_angle_atom_site_label_3
_geom_angle_site_symmetry_1
_geom_angle_site_symmetry_3
_geom_angle
O2 Ca O2 8_455 7_556 153.4(2)
O2 Ca O1 8_455 . 74.92(16)
O2 Ca O1 7_556 . 83.87(17)
O2 Ca O1 8_455 2 83.87(17)
O2 Ca O1 7_556 2 74.92(16)
O1 Ca O1 . 2 74.5(2)
O2 Ca O3 8_455 8_456 108.06(15)
O2 Ca O3 7_556 8_456 87.79(16)
O1 Ca O3 . 8_456 162.91(16)
O1 Ca O3 2 8_456 88.98(15)
O2 Ca O3 8_455 7 87.79(16)
O2 Ca O3 7_556 7 108.06(16)
O1 Ca O3 . 7 88.98(15)
O1 Ca O3 2 7 162.91(16)
O3 Ca O3 8_456 7 107.8(2)
O2 Ca O3 8_455 4 140.98(16)
O2 Ca O3 7_556 4 64.87(15)
O1 Ca O3 . 4 123.05(13)
O1 Ca O3 2 4 132.19(15)
O3 Ca O3 8_456 4 65.55(15)
O3 Ca O3 7 4 60.89(7)
O2 Ca O3 8_455 3_455 64.87(15)
O2 Ca O3 7_556 3_455 140.98(16)
O1 Ca O3 . 3_455 132.19(15)
O1 Ca O3 2 3_455 123.05(13)
O3 Ca O3 8_456 3_455 60.89(7)
O3 Ca O3 7 3_455 65.55(15)
O3 Ca O3 4 3_455 80.32(18)
O2 Ca Ge 8_455 7_556 172.94(14)
O2 Ca Ge 7_556 7_556 30.83(11)
O1 Ca Ge . 7_556 104.05(10)
O1 Ca Ge 2 7_556 102.67(10)
O3 Ca Ge 8_456 7_556 75.03(9)
O3 Ca Ge 7 7_556 85.20(9)
O3 Ca Ge 4 7_556 34.04(9)
O3 Ca Ge 3_455 7_556 112.65(11)
O2 Ca Ge 8_455 8_455 30.83(11)
O2 Ca Ge 7_556 8_455 172.94(14)
O1 Ca Ge . 8_455 102.67(10)
O1 Ca Ge 2 8_455 104.05(10)
O3 Ca Ge 8_456 8_455 85.20(9)
O3 Ca Ge 7 8_455 75.03(9)
O3 Ca Ge 4 8_455 112.65(11)
O3 Ca Ge 3_455 8_455 34.04(9)
Ge Ca Ge 7_556 8_455 146.26(7)
O2 Ca Cu 8_455 5_565 39.83(13)
O2 Ca Cu 7_556 5_565 120.19(14)
O1 Ca Cu . 5_565 36.39(10)
O1 Ca Cu 2 5_565 83.63(13)
O3 Ca Cu 8_456 5_565 147.57(9)
O3 Ca Cu 7 5_565 80.43(10)
O3 Ca Cu 4 5_565 138.67(10)
O3 Ca Cu 3_455 5_565 97.37(10)
Ge Ca Cu 7_556 5_565 137.40(3)
Ge Ca Cu 8_455 5_565 66.280(19)
O2 Ca Cu 8_455 5_566 120.19(14)
O2 Ca Cu 7_556 5_566 39.83(13)
O1 Ca Cu . 5_566 83.63(13)
O1 Ca Cu 2 5_566 36.39(10)
O3 Ca Cu 8_456 5_566 80.43(10)
O3 Ca Cu 7 5_566 147.57(9)
O3 Ca Cu 4 5_566 97.37(10)
O3 Ca Cu 3_455 5_566 138.67(10)
Ge Ca Cu 7_556 5_566 66.280(19)
Ge Ca Cu 8_455 5_566 137.40(3)
Cu Ca Cu 5_565 5_566 109.77(7)
O1 Cu O1 6_566 5_565 178.8(3)
O1 Cu O2 6_566 3_455 90.10(19)
O1 Cu O2 5_565 3_455 90.67(19)
O1 Cu O2 6_566 4 90.67(19)
O1 Cu O2 5_565 4 90.10(19)
O2 Cu O2 3_455 4 100.6(3)
O1 Cu O1 6_566 1_565 97.79(15)
O1 Cu O1 5_565 1_565 81.30(18)
O2 Cu O1 3_455 1_565 166.95(17)
O2 Cu O1 4 1_565 89.75(19)
O1 Cu O1 6_566 2_565 81.30(18)
O1 Cu O1 5_565 2_565 97.79(15)
O2 Cu O1 3_455 2_565 89.75(19)
O2 Cu O1 4 2_565 166.95(17)
O1 Cu O1 1_565 2_565 81.2(2)
O1 Cu Ca 6_566 5_565 134.52(14)
O1 Cu Ca 5_565 5_565 46.43(13)
O2 Cu Ca 3_455 5_565 88.14(15)
O2 Cu Ca 4 5_565 45.37(14)
O1 Cu Ca 1_565 5_565 93.62(12)
O1 Cu Ca 2_565 5_565 144.10(11)
O1 Cu Ca 6_566 5_566 46.43(13)
O1 Cu Ca 5_565 5_566 134.52(14)
O2 Cu Ca 3_455 5_566 45.37(14)
O2 Cu Ca 4 5_566 88.14(15)
O1 Cu Ca 1_565 5_566 144.10(11)
O1 Cu Ca 2_565 5_566 93.62(12)
Ca Cu Ca 5_565 5_566 109.77(7)
O1 Cu Ca 6_566 1_565 89.40(14)
O1 Cu Ca 5_565 1_565 89.40(14)
O2 Cu Ca 3_455 1_565 129.71(14)
O2 Cu Ca 4 1_565 129.71(14)
O1 Cu Ca 1_565 1_565 40.62(12)
O1 Cu Ca 2_565 1_565 40.62(12)
Ca Cu Ca 5_565 1_565 125.11(3)
Ca Cu Ca 5_566 1_565 125.11(3)
O2 Ge O1 . . 117.2(2)
O2 Ge O3 . . 110.5(2)
O1 Ge O3 . . 113.9(2)
O2 Ge O3 . 6_556 101.9(2)
O1 Ge O3 . 6_556 111.3(2)
O3 Ge O3 . 6_556 99.97(13)
O2 Ge Ca . 7_556 45.02(18)
O1 Ge Ca . 7_556 130.84(16)
O3 Ge Ca . 7_556 115.14(13)
O3 Ge Ca 6_556 7_556 56.87(15)
O2 Ge Ca . 3_545 116.44(17)
O1 Ge Ca . 3_545 125.97(16)
O3 Ge Ca . 3_545 49.92(15)
O3 Ge Ca 6_556 3_545 50.05(16)
Ca Ge Ca 7_556 3_545 85.22(4)
O2 Ge Ca . . 78.94(18)
O1 Ge Ca . . 38.79(16)
O3 Ge Ca . . 140.13(14)
O3 Ge Ca 6_556 . 116.30(15)
Ca Ge Ca 7_556 . 99.00(2)
Ca Ge Ca 3_545 . 159.69(5)
Ge O1 Cu . 5_565 120.8(3)
Ge O1 Cu . 1_545 119.7(2)
Cu O1 Cu 5_565 1_545 98.70(18)
Ge O1 Ca . . 114.4(2)
Cu O1 Ca 5_565 . 97.18(16)
Cu O1 Ca 1_545 . 102.14(18)
Ge O2 Cu . 3_545 137.4(3)
Ge O2 Ca . 7_556 104.2(2)
Cu O2 Ca 3_545 7_556 94.80(18)
Ge O3 Ge . 6 129.5(2)
Ge O3 Ca . 7 120.6(2)
Ge O3 Ca 6 7 99.1(2)
Ge O3 Ca . 3_545 100.0(2)
Ge O3 Ca 6 3_545 89.09(18)
Ca O3 Ca 7 3_545 114.45(15)

loop_
_geom_bond_atom_site_label_1
_geom_bond_atom_site_label_2
_geom_bond_site_symmetry_2
_geom_bond_distance
_geom_bond_publ_flag
Ca O2 8_455 2.358(5) ?
Ca O2 7_556 2.358(5) ?
Ca O1 . 2.411(5) ?
Ca O1 2 2.411(5) ?
Ca O3 8_456 2.705(5) ?
Ca O3 7 2.705(5) ?
Ca O3 4 2.707(5) ?
Ca O3 3_455 2.707(5) ?
Ca Ge 7_556 3.2322(9) ?
Ca Ge 8_455 3.2322(9) ?
Ca Cu 5_565 3.3016(14) ?
Ca Cu 5_566 3.3016(14) ?
Cu O1 6_566 1.974(4) ?
Cu O1 5_565 1.974(4) ?
Cu O2 3_455 2.122(5) ?
Cu O2 4 2.122(5) ?
Cu O1 1_565 2.241(5) ?
Cu O1 2_565 2.241(5) ?
Cu Ca 5_565 3.3016(14) ?
Cu Ca 5_566 3.3016(14) ?
Cu Ca 1_565 3.620(2) ?
Ge O2 . 1.708(5) ?
Ge O1 . 1.733(4) ?
Ge O3 . 1.771(5) ?
Ge O3 6_556 1.810(4) ?
Ge Ca 7_556 3.2322(9) ?
Ge Ca 3_545 3.4839(16) ?
O1 Cu 5_565 1.974(4) ?
O1 Cu 1_545 2.241(5) ?
O2 Cu 3_545 2.122(5) ?
O2 Ca 7_556 2.358(5) ?
O3 Ge 6 1.810(4) ?
O3 Ca 7 2.705(5) ?
O3 Ca 3_545 2.707(5) ?
